data_2220520
loop_
_publ_author_name
'Li, Bai-Yu'
'Tong, Jun-Feng'
'Dong, Wen-Kui'
'Yao, Jian'
'Wu, Jian-Chao'

_publ_section_title
Bis(<i>N</i>,<i>N</i>-dimethylformamide-\k<i>O</i>)bis(2,4,6-trinitrophenolato-\k^2^<i>O</i>^1^,<i>O</i>^2^)copper(II)
_journal_coeditor_code HG2446
_journal_issue 1
_journal_name_full 'Acta Crystallographica Section E'
_journal_page_first m1
_journal_paper_doi 10.1107/S1600536808039846
_journal_volume 65
_journal_year 2009
_chemical_formula_iupac '[Cu (C6 H2 N3 O7)2 (C3 H7 N O)2]'
_chemical_formula_moiety 'C18 H18 Cu N8 O16'
_chemical_formula_sum 'C18 H18 Cu N8 O16'
_chemical_formula_weight 665.94
_chemical_name_systematic
;Bis(<i>N</i>,<i>N</i>-dimethylformamide-\k<i>O</i>)bis(2,4,6-trinitrophenolato-
\k^2^<i>O</i>^1^,<i>O</i>^2^)copper(II)
;
_space_group_IT_number 2
_symmetry_cell_setting triclinic
_symmetry_space_group_name_Hall '-P 1'
_symmetry_space_group_name_H-M 'P -1'
_atom_sites_solution_hydrogens geom
_atom_sites_solution_primary direct
_atom_sites_solution_secondary difmap
_audit_creation_method SHELXL-97
_cell_angle_alpha 73.9450(10)
_cell_angle_beta 88.796(2)
_cell_angle_gamma 87.968(2)
_cell_formula_units_Z 1
_cell_length_a 8.0620(10)
_cell_length_b 8.3361(11)
_cell_length_c 9.8429(14)
_cell_measurement_reflns_used 2174
_cell_measurement_temperature 298(2)
_cell_measurement_theta_max 27.446
_cell_measurement_theta_min 2.544
_cell_volume 635.25(15)
_computing_cell_refinement 'SAINT (Siemens, 1996)'
_computing_data_collection 'SMART (Siemens, 1996)'
_computing_data_reduction 'SAINT (Siemens, 1996)'
_computing_molecular_graphics 'SHELXTL (Sheldrick, 2008)'
_computing_publication_material 'SHELXTL (Sheldrick, 2008)'
_computing_structure_refinement 'SHELXL97 (Sheldrick, 2008)'
_computing_structure_solution 'SHELXS97 (Sheldrick, 2008)'
_diffrn_ambient_temperature 298(2)
_diffrn_measured_fraction_theta_full 0.983
_diffrn_measured_fraction_theta_max 0.983
_diffrn_measurement_device_type 'Siemens SMART 1000 CCD area-detector'
_diffrn_measurement_method '\f and \w'
_diffrn_radiation_monochromator graphite
_diffrn_radiation_source 'fine-focus sealed tube'
_diffrn_radiation_type MoK\a
_diffrn_radiation_wavelength 0.71073
_diffrn_reflns_av_R_equivalents 0.0195
_diffrn_reflns_av_sigmaI/netI 0.0345
_diffrn_reflns_limit_h_max 9
_diffrn_reflns_limit_h_min -9
_diffrn_reflns_limit_k_max 6
_diffrn_reflns_limit_k_min -9
_diffrn_reflns_limit_l_max 11
_diffrn_reflns_limit_l_min -11
_diffrn_reflns_number 3320
_diffrn_reflns_theta_full 25.00
_diffrn_reflns_theta_max 25.00
_diffrn_reflns_theta_min 2.15
_exptl_absorpt_coefficient_mu 0.956
_exptl_absorpt_correction_T_max 0.7624
_exptl_absorpt_correction_T_min 0.6728
_exptl_absorpt_correction_type multi-scan
_exptl_absorpt_process_details '(SADABS; Sheldrick, 1996)'
_exptl_crystal_colour green
_exptl_crystal_density_diffrn 1.741
_exptl_crystal_density_method 'not measured'
_exptl_crystal_description block-like
_exptl_crystal_F_000 339
_exptl_crystal_size_max 0.45
_exptl_crystal_size_mid 0.42
_exptl_crystal_size_min 0.30
_refine_diff_density_max 0.220
_refine_diff_density_min -0.361
_refine_ls_extinction_coef 0.141(6)
_refine_ls_extinction_expression Fc^*^=kFc[1+0.001xFc^2^\l^3^/sin(2\q)]^-1/4^
_refine_ls_extinction_method 'SHELXL97 (Sheldrick, 2008)'
_refine_ls_goodness_of_fit_ref 1.076
_refine_ls_hydrogen_treatment constr
_refine_ls_matrix_type full
_refine_ls_number_parameters 199
_refine_ls_number_reflns 2198
_refine_ls_number_restraints 0
_refine_ls_restrained_S_all 1.076
_refine_ls_R_factor_all 0.0362
_refine_ls_R_factor_gt 0.0302
_refine_ls_shift/su_max 0.000
_refine_ls_shift/su_mean 0.000
_refine_ls_structure_factor_coef Fsqd
_refine_ls_weighting_details 'calc w=1/[\s^2^(Fo^2^)+(0.036P)^2^+0.273P] where P=(Fo^2^+2Fc^2^)/3'
_refine_ls_weighting_scheme calc
_refine_ls_wR_factor_gt 0.0735
_refine_ls_wR_factor_ref 0.0784
_reflns_number_gt 1973
_reflns_number_total 2198
_reflns_threshold_expression I>2\s(I)
_cod_data_source_file hg2446.cif
_cod_data_source_block I
_cod_depositor_comments
;
The following automatic conversions were performed:
'_symmetry_cell_setting' value 'Triclinic' changed to 'triclinic'
according to '/home/saulius/struct/CIF-dictionaries/cif_core.dic'
dictionary named 'cif_core.dic' version 2.4.1 from 2010-06-29.

Automatic conversion script
Id: cif_fix_enum 1527 2010-12-29 10:47:43Z saulius 

The following automatic conversions were performed:

'_symmetry_cell_setting' value 'Triclinic' changed to 'triclinic'
according to /home/saulius/struct/CIF-dictionaries/cif_core.dic
dictionary named 'cif_core.dic' version 2.4.1 from 2010-06-29.

Automatic conversion script
Id: cif_fix_values 1715 2011-07-08 13:25:40Z adriana 
;
_cod_database_code 2220520
_cod_database_fobs_code 2220520

loop_
_symmetry_equiv_pos_as_xyz
'x, y, z'
'-x, -y, -z'

loop_
_atom_site_type_symbol
_atom_site_label
_atom_site_fract_x
_atom_site_fract_y
_atom_site_fract_z
_atom_site_U_iso_or_equiv
_atom_site_adp_type
_atom_site_calc_flag
_atom_site_refinement_flags
_atom_site_occupancy
_atom_site_disorder_assembly
_atom_site_disorder_group
Cu Cu1 0.5000 0.5000 0.5000 0.02554(17) Uani d S 1 . .
N N1 0.5597(3) 0.5206(2) 0.1667(2) 0.0339(5) Uani d . 1 . .
N N2 0.8515(3) 1.0013(3) -0.1186(2) 0.0407(5) Uani d . 1 . .
N N3 0.5610(3) 1.0497(2) 0.3079(2) 0.0341(5) Uani d . 1 . .
N N4 0.9697(2) 0.3374(2) 0.4240(2) 0.0289(4) Uani d . 1 . .
O O1 0.4863(2) 0.71913(19) 0.36927(16) 0.0332(4) Uani d . 1 . .
O O2 0.4407(2) 0.4683(2) 0.2441(2) 0.0497(5) Uani d . 1 . .
O O3 0.6381(3) 0.4363(2) 0.1017(2) 0.0496(5) Uani d . 1 . .
O O4 0.9214(3) 0.9088(3) -0.1814(2) 0.0587(6) Uani d . 1 . .
O O5 0.8672(3) 1.1525(3) -0.1527(2) 0.0639(6) Uani d . 1 . .
O O6 0.6713(3) 1.1133(3) 0.3553(2) 0.0552(5) Uani d . 1 . .
O O7 0.4137(3) 1.0653(2) 0.3315(2) 0.0556(5) Uani d . 1 . .
O O8 0.72371(18) 0.47226(19) 0.43167(16) 0.0306(4) Uani d . 1 . .
C C1 0.5606(3) 0.7778(3) 0.2512(2) 0.0255(5) Uani d . 1 . .
C C2 0.6088(3) 0.6916(3) 0.1486(2) 0.0265(5) Uani d . 1 . .
C C3 0.7030(3) 0.7633(3) 0.0293(2) 0.0301(5) Uani d . 1 . .
H H3 0.7350 0.7018 -0.0331 0.036 Uiso calc R 1 . .
C C4 0.7490(3) 0.9268(3) 0.0041(2) 0.0298(5) Uani d . 1 . .
C C5 0.7014(3) 1.0223(3) 0.0951(2) 0.0287(5) Uani d . 1 . .
H H5 0.7312 1.1331 0.0767 0.034 Uiso calc R 1 . .
C C6 0.6098(3) 0.9480(3) 0.2118(2) 0.0259(5) Uani d . 1 . .
C C7 0.8263(3) 0.3548(3) 0.4840(2) 0.0278(5) Uani d . 1 . .
H H7 0.7989 0.2774 0.5687 0.033 Uiso calc R 1 . .
C C8 1.0134(3) 0.4484(4) 0.2868(3) 0.0434(6) Uani d . 1 . .
H H8A 0.9757 0.4034 0.2134 0.065 Uiso calc R 1 . .
H H8B 1.1317 0.4587 0.2795 0.065 Uiso calc R 1 . .
H H8C 0.9615 0.5564 0.2768 0.065 Uiso calc R 1 . .
C C9 1.0878(3) 0.2028(3) 0.4895(3) 0.0402(6) Uani d . 1 . .
H H9A 1.0476 0.1441 0.5817 0.060 Uiso calc R 1 . .
H H9B 1.1933 0.2489 0.4979 0.060 Uiso calc R 1 . .
H H9C 1.1001 0.1270 0.4320 0.060 Uiso calc R 1 . .

loop_
_atom_site_aniso_label
_atom_site_aniso_U_11
_atom_site_aniso_U_22
_atom_site_aniso_U_33
_atom_site_aniso_U_12
_atom_site_aniso_U_13
_atom_site_aniso_U_23
Cu1 0.0244(2) 0.0238(2) 0.0255(2) -0.00033(15) 0.00563(15) -0.00252(15)
N1 0.0396(12) 0.0273(11) 0.0347(11) -0.0003(9) -0.0077(9) -0.0081(9)
N2 0.0390(12) 0.0539(15) 0.0278(11) -0.0100(11) 0.0067(9) -0.0084(10)
N3 0.0480(13) 0.0224(10) 0.0299(10) 0.0035(9) 0.0070(9) -0.0051(8)
N4 0.0255(10) 0.0290(10) 0.0325(10) 0.0012(8) 0.0019(8) -0.0097(8)
O1 0.0358(9) 0.0260(8) 0.0316(9) 0.0026(7) 0.0142(7) 0.0011(7)
O2 0.0463(11) 0.0393(10) 0.0610(12) -0.0169(9) 0.0065(9) -0.0085(9)
O3 0.0708(14) 0.0310(10) 0.0510(12) 0.0033(9) -0.0010(10) -0.0187(9)
O4 0.0601(13) 0.0758(15) 0.0440(12) -0.0094(11) 0.0237(10) -0.0236(11)
O5 0.0878(17) 0.0495(13) 0.0479(12) -0.0253(12) 0.0274(11) -0.0019(10)
O6 0.0705(14) 0.0512(12) 0.0538(12) -0.0025(11) -0.0067(10) -0.0306(10)
O7 0.0498(13) 0.0475(12) 0.0714(14) 0.0092(9) 0.0224(10) -0.0225(10)
O8 0.0249(8) 0.0303(9) 0.0318(9) 0.0019(7) 0.0065(6) -0.0015(7)
C1 0.0218(11) 0.0253(11) 0.0256(11) 0.0035(9) -0.0002(9) -0.0013(9)
C2 0.0273(12) 0.0235(11) 0.0274(11) 0.0003(9) -0.0013(9) -0.0047(9)
C3 0.0316(12) 0.0328(13) 0.0262(12) 0.0031(10) 0.0000(9) -0.0088(9)
C4 0.0286(12) 0.0348(13) 0.0226(11) -0.0015(10) 0.0024(9) -0.0026(9)
C5 0.0300(12) 0.0239(11) 0.0292(12) -0.0041(9) 0.0008(9) -0.0020(9)
C6 0.0268(11) 0.0247(11) 0.0259(11) 0.0031(9) 0.0010(9) -0.0069(9)
C7 0.0284(12) 0.0273(12) 0.0267(11) -0.0027(9) 0.0025(9) -0.0060(9)
C8 0.0360(14) 0.0516(16) 0.0381(14) -0.0010(12) 0.0132(11) -0.0059(12)
C9 0.0323(13) 0.0369(14) 0.0517(16) 0.0065(11) -0.0001(11) -0.0135(12)

loop_
_atom_type_symbol
_atom_type_description
_atom_type_scat_dispersion_real
_atom_type_scat_dispersion_imag
_atom_type_scat_source
C C 0.0033 0.0016 'International Tables Vol C Tables 4.2.6.8 and 6.1.1.4'
H H 0.0000 0.0000 'International Tables Vol C Tables 4.2.6.8 and 6.1.1.4'
N N 0.0061 0.0033 'International Tables Vol C Tables 4.2.6.8 and 6.1.1.4'
O O 0.0106 0.0060 'International Tables Vol C Tables 4.2.6.8 and 6.1.1.4'
Cu Cu 0.3201 1.2651 'International Tables Vol C Tables 4.2.6.8 and 6.1.1.4'

loop_
_geom_angle_atom_site_label_1
_geom_angle_atom_site_label_2
_geom_angle_atom_site_label_3
_geom_angle_site_symmetry_1
_geom_angle_site_symmetry_3
_geom_angle
_geom_angle_publ_flag
O1 Cu1 O1 2_666 . 180.0 ?
O1 Cu1 O8 2_666 . 90.87(6) ?
O1 Cu1 O8 . . 89.13(6) ?
O1 Cu1 O8 2_666 2_666 89.13(6) ?
O1 Cu1 O8 . 2_666 90.87(6) ?
O8 Cu1 O8 . 2_666 180.0000(10) ?
O1 Cu1 O2 2_666 . 108.49(7) ?
O1 Cu1 O2 . . 71.51(7) ?
O8 Cu1 O2 . . 78.81(6) ?
O8 Cu1 O2 2_666 . 101.19(6) ?
O3 N1 O2 . . 123.1(2) ?
O3 N1 C2 . . 118.1(2) ?
O2 N1 C2 . . 118.8(2) ?
O5 N2 O4 . . 123.1(2) ?
O5 N2 C4 . . 118.4(2) ?
O4 N2 C4 . . 118.5(2) ?
O6 N3 O7 . . 125.3(2) ?
O6 N3 C6 . . 117.4(2) ?
O7 N3 C6 . . 117.3(2) ?
C7 N4 C8 . . 120.7(2) ?
C7 N4 C9 . . 121.3(2) ?
C8 N4 C9 . . 117.95(19) ?
C1 O1 Cu1 . . 130.29(14) ?
N1 O2 Cu1 . . 108.53(14) ?
C7 O8 Cu1 . . 126.60(14) ?
O1 C1 C6 . . 119.4(2) ?
O1 C1 C2 . . 127.7(2) ?
C6 C1 C2 . . 112.79(19) ?
C3 C2 C1 . . 123.0(2) ?
C3 C2 N1 . . 116.6(2) ?
C1 C2 N1 . . 120.38(19) ?
C4 C3 C2 . . 119.3(2) ?
C4 C3 H3 . . 120.4 ?
C2 C3 H3 . . 120.4 ?
C3 C4 C5 . . 121.5(2) ?
C3 C4 N2 . . 119.6(2) ?
C5 C4 N2 . . 118.9(2) ?
C6 C5 C4 . . 117.8(2) ?
C6 C5 H5 . . 121.1 ?
C4 C5 H5 . . 121.1 ?
C5 C6 C1 . . 125.5(2) ?
C5 C6 N3 . . 117.3(2) ?
C1 C6 N3 . . 117.15(18) ?
O8 C7 N4 . . 122.7(2) ?
O8 C7 H7 . . 118.7 ?
N4 C7 H7 . . 118.7 ?
N4 C8 H8A . . 109.5 ?
N4 C8 H8B . . 109.5 ?
H8A C8 H8B . . 109.5 ?
N4 C8 H8C . . 109.5 ?
H8A C8 H8C . . 109.5 ?
H8B C8 H8C . . 109.5 ?
N4 C9 H9A . . 109.5 ?
N4 C9 H9B . . 109.5 ?
H9A C9 H9B . . 109.5 ?
N4 C9 H9C . . 109.5 ?
H9A C9 H9C . . 109.5 ?
H9B C9 H9C . . 109.5 ?

loop_
_geom_bond_atom_site_label_1
_geom_bond_atom_site_label_2
_geom_bond_site_symmetry_2
_geom_bond_distance
_geom_bond_publ_flag
Cu1 O1 2_666 1.9226(15) ?
Cu1 O1 . 1.9226(15) ?
Cu1 O8 . 1.9401(15) ?
Cu1 O8 2_666 1.9401(15) ?
Cu1 O2 . 2.659(2) ?
N1 O3 . 1.226(3) ?
N1 O2 . 1.228(3) ?
N1 C2 . 1.455(3) ?
N2 O5 . 1.222(3) ?
N2 O4 . 1.230(3) ?
N2 C4 . 1.452(3) ?
N3 O6 . 1.215(3) ?
N3 O7 . 1.215(3) ?
N3 C6 . 1.474(3) ?
N4 C7 . 1.310(3) ?
N4 C8 . 1.455(3) ?
N4 C9 . 1.459(3) ?
O1 C1 . 1.275(3) ?
O8 C7 . 1.261(3) ?
C1 C6 . 1.431(3) ?
C1 C2 . 1.432(3) ?
C2 C3 . 1.385(3) ?
C3 C4 . 1.379(3) ?
C3 H3 . 0.9300 ?
C4 C5 . 1.393(3) ?
C5 C6 . 1.361(3) ?
C5 H5 . 0.9300 ?
C7 H7 . 0.9300 ?
C8 H8A . 0.9600 ?
C8 H8B . 0.9600 ?
C8 H8C . 0.9600 ?
C9 H9A . 0.9600 ?
C9 H9B . 0.9600 ?
C9 H9C . 0.9600 ?

loop_
_geom_torsion_atom_site_label_1
_geom_torsion_atom_site_label_2
_geom_torsion_atom_site_label_3
_geom_torsion_atom_site_label_4
_geom_torsion_site_symmetry_1
_geom_torsion_site_symmetry_2
_geom_torsion_site_symmetry_3
_geom_torsion_site_symmetry_4
_geom_torsion
_geom_torsion_publ_flag
O8 Cu1 O1 C1 . . . . 27.0(2) ?
O8 Cu1 O1 C1 2_666 . . . -153.0(2) ?
O2 Cu1 O1 C1 . . . . -51.52(19) ?
O3 N1 O2 Cu1 . . . . 123.9(2) ?
C2 N1 O2 Cu1 . . . . -57.3(2) ?
O1 Cu1 O2 N1 2_666 . . . -115.98(15) ?
O1 Cu1 O2 N1 . . . . 64.02(15) ?
O8 Cu1 O2 N1 . . . . -28.83(15) ?
O8 Cu1 O2 N1 2_666 . . . 151.17(15) ?
O1 Cu1 O8 C7 2_666 . . . -8.81(18) ?
O1 Cu1 O8 C7 . . . . 171.19(18) ?
O2 Cu1 O8 C7 . . . . -117.49(19) ?
Cu1 O1 C1 C6 . . . . -144.15(17) ?
Cu1 O1 C1 C2 . . . . 33.8(3) ?
O1 C1 C2 C3 . . . . -173.8(2) ?
C6 C1 C2 C3 . . . . 4.3(3) ?
O1 C1 C2 N1 . . . . 5.9(3) ?
C6 C1 C2 N1 . . . . -176.03(19) ?
O3 N1 C2 C3 . . . . 19.5(3) ?
O2 N1 C2 C3 . . . . -159.3(2) ?
O3 N1 C2 C1 . . . . -160.2(2) ?
O2 N1 C2 C1 . . . . 21.0(3) ?
C1 C2 C3 C4 . . . . -2.2(3) ?
N1 C2 C3 C4 . . . . 178.0(2) ?
C2 C3 C4 C5 . . . . -0.7(3) ?
C2 C3 C4 N2 . . . . 178.4(2) ?
O5 N2 C4 C3 . . . . 167.6(2) ?
O4 N2 C4 C3 . . . . -14.0(3) ?
O5 N2 C4 C5 . . . . -13.3(3) ?
O4 N2 C4 C5 . . . . 165.1(2) ?
C3 C4 C5 C6 . . . . 1.1(3) ?
N2 C4 C5 C6 . . . . -177.9(2) ?
C4 C5 C6 C1 . . . . 1.4(3) ?
C4 C5 C6 N3 . . . . 179.6(2) ?
O1 C1 C6 C5 . . . . 174.3(2) ?
C2 C1 C6 C5 . . . . -3.9(3) ?
O1 C1 C6 N3 . . . . -3.9(3) ?
C2 C1 C6 N3 . . . . 177.93(19) ?
O6 N3 C6 C5 . . . . -56.1(3) ?
O7 N3 C6 C5 . . . . 122.8(2) ?
O6 N3 C6 C1 . . . . 122.2(2) ?
O7 N3 C6 C1 . . . . -58.9(3) ?
Cu1 O8 C7 N4 . . . . 173.74(16) ?
C8 N4 C7 O8 . . . . -4.3(3) ?
C9 N4 C7 O8 . . . . 178.2(2) ?
